data_7243514
loop_
_publ_author_name
'Zou, Yan-Min'
'Lan, Xiao-Yun'
'Ma, Wen'
'Jin, Jian-Ce'
'Sun, Hai-Yan'
'Li, Ji-Long'
'Feng, Mei-Ling'
'Huang, Xiao-Ying'

_publ_section_title
;
 Towards new cesium containing manganese vanadates via a precursor method
;
_journal_issue 39
_journal_name_full CrystEngComm
_journal_page_first 6909
_journal_page_last 6914
_journal_paper_doi 10.1039/D1CE00921D
_journal_volume 23
_journal_year 2021
_chemical_formula_sum 'Cs H2 Mn O10 V3'
_chemical_formula_weight 502.69
_space_group_crystal_system orthorhombic
_space_group_IT_number 57
_space_group_name_Hall '-P 2c 2b'
_space_group_name_H-M_alt 'P b c m'
_atom_sites_solution_hydrogens difmap
_audit_creation_method SHELXL-2018/3
_audit_update_record
;
2021-07-13 deposited with the CCDC.	2021-08-19 downloaded from the CCDC.
;
_cell_angle_alpha 90
_cell_angle_beta 90
_cell_angle_gamma 90
_cell_formula_units_Z 4
_cell_length_a 6.869(3)
_cell_length_b 9.873(4)
_cell_length_c 15.041(6)
_cell_measurement_reflns_used 2384
_cell_measurement_temperature 293(2)
_cell_measurement_theta_max 27.5087
_cell_measurement_theta_min 2.2546
_cell_volume 1020.0(7)
_computing_structure_refinement 'SHELXL-2018/3 (Sheldrick, 2018)'
_diffrn_ambient_temperature 293(2)
_diffrn_measured_fraction_theta_full 0.999
_diffrn_measured_fraction_theta_max 0.999
_diffrn_measurement_device_type 'Saturn724+ (2x2 bin mode)'
_diffrn_radiation_type MoK\a
_diffrn_radiation_wavelength 0.71073
_diffrn_reflns_av_R_equivalents 0.0484
_diffrn_reflns_av_unetI/netI 0.0253
_diffrn_reflns_Laue_measured_fraction_full 0.999
_diffrn_reflns_Laue_measured_fraction_max 0.999
_diffrn_reflns_limit_h_max 8
_diffrn_reflns_limit_h_min -8
_diffrn_reflns_limit_k_max 12
_diffrn_reflns_limit_k_min -12
_diffrn_reflns_limit_l_max 19
_diffrn_reflns_limit_l_min -19
_diffrn_reflns_number 7393
_diffrn_reflns_point_group_measured_fraction_full 0.999
_diffrn_reflns_point_group_measured_fraction_max 0.999
_diffrn_reflns_theta_full 25.242
_diffrn_reflns_theta_max 27.477
_diffrn_reflns_theta_min 2.708
_exptl_absorpt_coefficient_mu 7.422
_exptl_absorpt_correction_T_max 1.0000
_exptl_absorpt_correction_T_min 0.6092
_exptl_absorpt_correction_type multi-scan
_exptl_crystal_colour dark-red
_exptl_crystal_density_diffrn 3.273
_exptl_crystal_description block
_exptl_crystal_F_000 924
_refine_diff_density_max 0.967
_refine_diff_density_min -0.601
_refine_diff_density_rms 0.124
_refine_ls_extinction_method none
_refine_ls_goodness_of_fit_ref 1.005
_refine_ls_hydrogen_treatment refxyz
_refine_ls_matrix_type full
_refine_ls_number_parameters 78
_refine_ls_number_reflns 1216
_refine_ls_number_restraints 1
_refine_ls_restrained_S_all 1.005
_refine_ls_R_factor_all 0.0219
_refine_ls_R_factor_gt 0.0191
_refine_ls_shift/su_max 0.000
_refine_ls_shift/su_mean 0.000
_refine_ls_structure_factor_coef Fsqd
_refine_ls_weighting_details 'w=1/[\s^2^(Fo^2^)+(0.0325P)^2^] where P=(Fo^2^+2Fc^2^)/3'
_refine_ls_weighting_scheme calc
_refine_ls_wR_factor_gt 0.0501
_refine_ls_wR_factor_ref 0.0517
_reflns_Friedel_coverage 0.000
_reflns_number_gt 1161
_reflns_number_total 1216
_reflns_threshold_expression 'I > 2\s(I)'
_cod_data_source_file d1ce00921d2.cif
_cod_data_source_block x
_cod_depositor_comments
;
The following automatic conversions were performed:

data item '_exptl_absorpt_correction_type' value 'Multi-scan' was
changed to 'multi-scan' in accordance with the
/home/data/users/saulius/crontab/automatic-downloads/rss-feeds/RSC/lib/dictionaries/cif_core.dic
dictionary named 'cif_core.dic' version 2.4.2 last updated on
2011-04-26.

Automatic conversion script
Id: cif_fix_values 7556 2019-12-06 15:28:31Z antanas 

 Adding full bibliography for 7243514--7243515.cif.
;
_cod_database_code 7243514
_shelx_shelxl_version_number 2018/3
_shelx_space_group_comment
;
The symmetry employed for this shelxl refinement is uniquely defined
by the following loop, which should always be used as a source of
symmetry information in preference to the above space-group names.
They are only intended as comments.
;

loop_
_space_group_symop_operation_xyz
'x, y, z'
'-x, -y, z+1/2'
'x, -y+1/2, -z'
'-x, y+1/2, -z+1/2'
'-x, -y, -z'
'x, y, -z-1/2'
'-x, y-1/2, z'
'x, -y-1/2, z-1/2'

loop_
_atom_site_label
_atom_site_type_symbol
_atom_site_fract_x
_atom_site_fract_y
_atom_site_fract_z
_atom_site_U_iso_or_equiv
_atom_site_adp_type
_atom_site_occupancy
_atom_site_site_symmetry_order
_atom_site_calc_flag
_atom_site_refinement_flags_posn
_atom_site_refinement_flags_adp
_atom_site_refinement_flags_occupancy
_atom_site_disorder_assembly
_atom_site_disorder_group
Mn1 Mn 0.500000 0.500000 0.000000 0.00704(13) Uani 1 2 d S . P . .
V1 V -0.25605(6) 0.24033(4) 0.13331(3) 0.00623(12) Uani 1 1 d . . . . .
V2 V 0.12044(9) 0.250000 0.000000 0.00716(15) Uani 1 2 d S T P . .
O1 O -0.0274(2) 0.18739(18) 0.09041(12) 0.0103(4) Uani 1 1 d . . . . .
O2 O -0.4235(3) 0.12337(19) 0.11397(12) 0.0115(4) Uani 1 1 d . . . . .
O3 O -0.2304(4) 0.2664(3) 0.250000 0.0121(6) Uani 1 2 d S T P . .
O4 O -0.3188(3) 0.38518(18) 0.08701(13) 0.0117(4) Uani 1 1 d . . . . .
O5 O 0.2597(3) 0.3740(2) 0.03487(14) 0.0134(4) Uani 1 1 d . . . . .
Cs1 Cs 0.22396(3) 0.09246(2) 0.250000 0.01192(9) Uani 1 2 d S T P . .
O1W O 0.2222(7) 0.4123(4) 0.250000 0.0393(11) Uani 1 2 d DS T P . .
H1 H 0.274(6) 0.436(4) 0.2964(17) 0.059 Uiso 1 1 d D U . . .

loop_
_atom_site_aniso_label
_atom_site_aniso_U_11
_atom_site_aniso_U_22
_atom_site_aniso_U_33
_atom_site_aniso_U_23
_atom_site_aniso_U_13
_atom_site_aniso_U_12
Mn1 0.0075(3) 0.0057(3) 0.0079(3) -0.00007(19) -0.0007(2) 0.0003(2)
V1 0.0064(2) 0.0060(2) 0.0063(2) 0.00014(16) -0.00014(16) -0.00014(14)
V2 0.0065(3) 0.0069(3) 0.0080(3) 0.0012(2) 0.000 0.000
O1 0.0089(9) 0.0119(9) 0.0100(9) 0.0008(7) 0.0014(7) 0.0005(7)
O2 0.0114(9) 0.0115(9) 0.0117(9) -0.0035(7) 0.0005(8) -0.0033(7)
O3 0.0155(14) 0.0141(14) 0.0065(14) 0.000 0.000 -0.0028(10)
O4 0.0139(10) 0.0096(9) 0.0115(10) 0.0017(7) -0.0019(8) 0.0026(7)
O5 0.0127(9) 0.0135(10) 0.0141(11) 0.0009(8) -0.0028(8) -0.0041(7)
Cs1 0.01351(14) 0.01136(14) 0.01087(15) 0.000 0.000 0.00218(8)
O1W 0.064(3) 0.025(2) 0.029(2) 0.000 0.000 -0.0147(17)

loop_
_atom_type_symbol
_atom_type_description
_atom_type_scat_dispersion_real
_atom_type_scat_dispersion_imag
_atom_type_scat_source
H H 0.0000 0.0000 'International Tables Vol C Tables 4.2.6.8 and 6.1.1.4'
Cs Cs -0.3680 2.1192 'International Tables Vol C Tables 4.2.6.8 and 6.1.1.4'
Mn Mn 0.3368 0.7283 'International Tables Vol C Tables 4.2.6.8 and 6.1.1.4'
O O 0.0106 0.0060 'International Tables Vol C Tables 4.2.6.8 and 6.1.1.4'
V V 0.3005 0.5294 'International Tables Vol C Tables 4.2.6.8 and 6.1.1.4'

loop_
_geom_angle_atom_site_label_1
_geom_angle_atom_site_label_2
_geom_angle_atom_site_label_3
_geom_angle
_geom_angle_site_symmetry_1
_geom_angle_site_symmetry_3
_geom_angle_publ_flag
O4 Mn1 O4 180.00(11) 5_565 1_655 ?
O4 Mn1 O5 90.53(8) 5_565 . ?
O4 Mn1 O5 89.47(8) 1_655 . ?
O4 Mn1 O5 89.47(8) 5_565 5_665 ?
O4 Mn1 O5 90.53(8) 1_655 5_665 ?
O5 Mn1 O5 180.0 . 5_665 ?
O4 Mn1 O2 87.41(7) 5_565 3_655 ?
O4 Mn1 O2 92.59(7) 1_655 3_655 ?
O5 Mn1 O2 93.12(8) . 3_655 ?
O5 Mn1 O2 86.88(8) 5_665 3_655 ?
O4 Mn1 O2 92.59(7) 5_565 7_565 ?
O4 Mn1 O2 87.41(7) 1_655 7_565 ?
O5 Mn1 O2 86.88(8) . 7_565 ?
O5 Mn1 O2 93.12(8) 5_665 7_565 ?
O2 Mn1 O2 180.00(6) 3_655 7_565 ?
O4 Mn1 Cs1 132.83(5) 5_565 7_665 ?
O4 Mn1 Cs1 47.17(5) 1_655 7_665 ?
O5 Mn1 Cs1 104.45(6) . 7_665 ?
O5 Mn1 Cs1 75.55(6) 5_665 7_665 ?
O2 Mn1 Cs1 134.63(5) 3_655 7_665 ?
O2 Mn1 Cs1 45.37(5) 7_565 7_665 ?
O4 Mn1 Cs1 47.17(5) 5_565 3 ?
O4 Mn1 Cs1 132.83(5) 1_655 3 ?
O5 Mn1 Cs1 75.55(6) . 3 ?
O5 Mn1 Cs1 104.45(6) 5_665 3 ?
O2 Mn1 Cs1 45.37(5) 3_655 3 ?
O2 Mn1 Cs1 134.63(5) 7_565 3 ?
Cs1 Mn1 Cs1 180.0 7_665 3 ?
O4 V1 O2 110.45(10) . . ?
O4 V1 O1 109.45(9) . . ?
O2 V1 O1 110.19(9) . . ?
O4 V1 O3 108.44(11) . . ?
O2 V1 O3 110.03(11) . . ?
O1 V1 O3 108.22(11) . . ?
O4 V1 Cs1 55.35(7) . 7_565 ?
O2 V1 Cs1 137.73(7) . 7_565 ?
O1 V1 Cs1 112.07(6) . 7_565 ?
O3 V1 Cs1 54.72(9) . 7_565 ?
O4 V1 Cs1 135.71(7) . . ?
O2 V1 Cs1 113.21(7) . . ?
O1 V1 Cs1 47.55(6) . . ?
O3 V1 Cs1 62.64(9) . . ?
Cs1 V1 Cs1 94.65(2) 7_565 . ?
O4 V1 Cs1 104.68(7) . 1_455 ?
O2 V1 Cs1 41.16(7) . 1_455 ?
O1 V1 Cs1 142.55(6) . 1_455 ?
O3 V1 Cs1 74.07(8) . 1_455 ?
Cs1 V1 Cs1 99.687(18) 7_565 1_455 ?
Cs1 V1 Cs1 112.72(3) . 1_455 ?
O5 V2 O5 108.63(14) . 3 ?
O5 V2 O1 108.26(9) . 3 ?
O5 V2 O1 110.04(9) 3 3 ?
O5 V2 O1 110.04(9) . . ?
O5 V2 O1 108.26(9) 3 . ?
O1 V2 O1 111.57(12) 3 . ?
O5 V2 Cs1 83.66(8) . . ?
O5 V2 Cs1 84.82(7) 3 . ?
O1 V2 Cs1 155.63(6) 3 . ?
O1 V2 Cs1 44.16(6) . . ?
O5 V2 Cs1 84.82(7) . 3 ?
O5 V2 Cs1 83.66(7) 3 3 ?
O1 V2 Cs1 44.16(6) 3 3 ?
O1 V2 Cs1 155.63(6) . 3 ?
Cs1 V2 Cs1 160.18(2) . 3 ?
V1 O1 V2 132.05(11) . . ?
V1 O1 Cs1 107.45(8) . . ?
V2 O1 Cs1 111.90(8) . . ?
V1 O2 Mn1 134.37(10) . 3_455 ?
V1 O2 Cs1 118.83(9) . 1_455 ?
Mn1 O2 Cs1 105.65(7) 3_455 1_455 ?
V1 O3 V1 159.82(17) . 6_556 ?
V1 O3 Cs1 98.39(9) . 7_565 ?
V1 O3 Cs1 98.39(9) 6_556 7_565 ?
V1 O3 Cs1 90.97(9) . . ?
V1 O3 Cs1 90.97(9) 6_556 . ?
Cs1 O3 Cs1 118.04(8) 7_565 . ?
V1 O4 Mn1 150.84(12) . 1_455 ?
V1 O4 Cs1 100.07(9) . 7_565 ?
Mn1 O4 Cs1 104.15(7) 1_455 7_565 ?
V2 O5 Mn1 143.94(12) . . ?
O1 Cs1 O1 101.40(7) . 6_556 ?
O1 Cs1 O1W 72.28(6) . . ?
O1 Cs1 O1W 72.28(6) 6_556 . ?
O1 Cs1 O2 153.05(5) . 6_656 ?
O1 Cs1 O2 84.10(6) 6_556 6_656 ?
O1W Cs1 O2 84.67(7) . 6_656 ?
O1 Cs1 O2 84.10(6) . 1_655 ?
O1 Cs1 O2 153.05(5) 6_556 1_655 ?
O1W Cs1 O2 84.67(7) . 1_655 ?
O2 Cs1 O2 79.94(7) 6_656 1_655 ?
O1 Cs1 O3 108.05(4) . 7 ?
O1 Cs1 O3 108.04(4) 6_556 7 ?
O1W Cs1 O3 179.44(10) . 7 ?
O2 Cs1 O3 94.90(5) 6_656 7 ?
O2 Cs1 O3 94.90(5) 1_655 7 ?
O1 Cs1 O4 73.67(5) . 7 ?
O1 Cs1 O4 152.01(5) 6_556 7 ?
O1W Cs1 O4 128.95(4) . 7 ?
O2 Cs1 O4 113.04(5) 6_656 7 ?
O2 Cs1 O4 54.90(5) 1_655 7 ?
O3 Cs1 O4 50.91(4) 7 7 ?
O1 Cs1 O4 152.01(5) . 4_545 ?
O1 Cs1 O4 73.67(5) 6_556 4_545 ?
O1W Cs1 O4 128.95(4) . 4_545 ?
O2 Cs1 O4 54.90(5) 6_656 4_545 ?
O2 Cs1 O4 113.04(5) 1_655 4_545 ?
O3 Cs1 O4 50.91(4) 7 4_545 ?
O4 Cs1 O4 97.56(7) 7 4_545 ?
O1 Cs1 O1W 70.75(5) . 7 ?
O1 Cs1 O1W 70.75(5) 6_556 7 ?
O1W Cs1 O1W 119.91(8) . 7 ?
O2 Cs1 O1W 134.89(4) 6_656 7 ?
O2 Cs1 O1W 134.89(4) 1_655 7 ?
O3 Cs1 O1W 60.65(8) 7 7 ?
O4 Cs1 O1W 81.81(5) 7 7 ?
O4 Cs1 O1W 81.81(5) 4_545 7 ?
O1 Cs1 O3 50.70(4) . . ?
O1 Cs1 O3 50.70(4) 6_556 . ?
O1W Cs1 O3 60.95(10) . . ?
O2 Cs1 O3 128.31(5) 6_656 . ?
O2 Cs1 O3 128.31(5) 1_655 . ?
O3 Cs1 O3 119.62(5) 7 . ?
O4 Cs1 O3 118.55(4) 7 . ?
O4 Cs1 O3 118.55(4) 4_545 . ?
O1W Cs1 O3 58.96(8) 7 . ?
O1 Cs1 V1 87.28(4) . 7 ?
O1 Cs1 V1 130.46(3) 6_556 7 ?
O1W Cs1 V1 153.059(18) . 7 ?
O2 Cs1 V1 109.36(4) 6_656 7 ?
O2 Cs1 V1 75.72(4) 1_655 7 ?
O3 Cs1 V1 26.881(15) 7 7 ?
O4 Cs1 V1 24.58(3) 7 7 ?
O4 Cs1 V1 76.56(4) 4_545 7 ?
O1W Cs1 V1 66.51(5) 7 7 ?
O3 Cs1 V1 118.64(4) . 7 ?
O1 Cs1 V1 130.46(3) . 4_545 ?
O1 Cs1 V1 87.28(4) 6_556 4_545 ?
O1W Cs1 V1 153.059(18) . 4_545 ?
O2 Cs1 V1 75.72(4) 6_656 4_545 ?
O2 Cs1 V1 109.36(4) 1_655 4_545 ?
O3 Cs1 V1 26.881(15) 7 4_545 ?
O4 Cs1 V1 76.56(4) 7 4_545 ?
O4 Cs1 V1 24.58(3) 4_545 4_545 ?
O1W Cs1 V1 66.51(5) 7 4_545 ?
O3 Cs1 V1 118.64(4) . 4_545 ?
V1 Cs1 V1 53.48(3) 7 4_545 ?
Cs1 O1W Cs1 120.36(13) . 7_565 ?
Cs1 O1W H1 106(3) . . ?
Cs1 O1W H1 103(3) 7_565 . ?
Cs1 O1W H1 106(3) . 6_556 ?
Cs1 O1W H1 103(3) 7_565 6_556 ?
H1 O1W H1 118(7) . 6_556 ?

loop_
_geom_bond_atom_site_label_1
_geom_bond_atom_site_label_2
_geom_bond_distance
_geom_bond_site_symmetry_2
_geom_bond_publ_flag
Mn1 O4 2.1325(19) 5_565 ?
Mn1 O4 2.1325(19) 1_655 ?
Mn1 O5 2.133(2) . ?
Mn1 O5 2.133(2) 5_665 ?
Mn1 O2 2.1677(19) 3_655 ?
Mn1 O2 2.1677(19) 7_565 ?
Mn1 Cs1 4.3091(14) 7_665 ?
Mn1 Cs1 4.3091(14) 3 ?
V1 O4 1.6480(19) . ?
V1 O2 1.6555(19) . ?
V1 O1 1.7765(19) . ?
V1 O3 1.7827(9) . ?
V1 Cs1 3.9007(14) 7_565 ?
V1 Cs1 4.0104(13) . ?
V1 Cs1 4.2391(14) 1_455 ?
V2 O5 1.640(2) . ?
V2 O5 1.640(2) 3 ?
V2 O1 1.8064(18) 3 ?
V2 O1 1.8064(18) . ?
V2 Cs1 4.1309(14) . ?
V2 Cs1 4.1309(14) 3 ?
O1 Cs1 3.102(2) . ?
O2 Cs1 3.185(2) 1_455 ?
O3 Cs1 3.219(3) 7_565 ?
O3 Cs1 3.562(3) . ?
O4 Cs1 3.259(2) 7_565 ?
Cs1 O1W 3.158(4) . ?
Cs1 O1W 3.543(5) 7 ?
O1W H1 0.815(10) . ?
O1W H1 0.815(10) 6_556 ?

loop_
_geom_hbond_atom_site_label_D
_geom_hbond_atom_site_label_H
_geom_hbond_atom_site_label_A
_geom_hbond_distance_DH
_geom_hbond_distance_HA
_geom_hbond_distance_DA
_geom_hbond_angle_DHA
_geom_hbond_site_symmetry_A
_geom_hbond_publ_flag
O1W H1 O2 0.815(10) 2.51(2) 3.231(3) 148(4) 4 yes
O1W H1 O5 0.815(10) 2.61(3) 3.268(2) 139(4) 6_556 yes

loop_
_geom_torsion_atom_site_label_1
_geom_torsion_atom_site_label_2
_geom_torsion_atom_site_label_3
_geom_torsion_atom_site_label_4
_geom_torsion
_geom_torsion_site_symmetry_1
_geom_torsion_site_symmetry_2
_geom_torsion_site_symmetry_3
_geom_torsion_site_symmetry_4
_geom_torsion_publ_flag
O4 V1 O1 V2 -9.22(17) . . . . ?
O2 V1 O1 V2 112.43(14) . . . . ?
O3 V1 O1 V2 -127.22(15) . . . . ?
Cs1 V1 O1 V2 -68.73(14) 7_565 . . . ?
Cs1 V1 O1 V2 -144.11(17) . . . . ?
Cs1 V1 O1 V2 145.38(8) 1_455 . . . ?
O4 V1 O1 Cs1 134.89(8) . . . . ?
O2 V1 O1 Cs1 -103.46(9) . . . . ?
O3 V1 O1 Cs1 16.89(12) . . . . ?
Cs1 V1 O1 Cs1 75.39(7) 7_565 . . . ?
Cs1 V1 O1 Cs1 -70.51(11) 1_455 . . . ?
O5 V2 O1 V1 85.92(15) . . . . ?
O5 V2 O1 V1 -155.50(13) 3 . . . ?
O1 V2 O1 V1 -34.27(10) 3 . . . ?
Cs1 V2 O1 V1 142.94(18) . . . . ?
Cs1 V2 O1 V1 -39.0(2) 3 . . . ?
O5 V2 O1 Cs1 -57.02(11) . . . . ?
O5 V2 O1 Cs1 61.56(10) 3 . . . ?
O1 V2 O1 Cs1 -177.21(10) 3 . . . ?
Cs1 V2 O1 Cs1 178.08(7) 3 . . . ?
O4 V1 O2 Mn1 76.68(17) . . . 3_455 ?
O1 V1 O2 Mn1 -44.37(17) . . . 3_455 ?
O3 V1 O2 Mn1 -163.63(15) . . . 3_455 ?
Cs1 V1 O2 Mn1 137.22(10) 7_565 . . 3_455 ?
Cs1 V1 O2 Mn1 -95.70(14) . . . 3_455 ?
Cs1 V1 O2 Mn1 165.8(2) 1_455 . . 3_455 ?
O4 V1 O2 Cs1 -89.11(11) . . . 1_455 ?
O1 V1 O2 Cs1 149.84(9) . . . 1_455 ?
O3 V1 O2 Cs1 30.58(14) . . . 1_455 ?
Cs1 V1 O2 Cs1 -28.57(15) 7_565 . . 1_455 ?
Cs1 V1 O2 Cs1 98.50(8) . . . 1_455 ?
O4 V1 O3 V1 131.9(5) . . . 6_556 ?
O2 V1 O3 V1 11.0(5) . . . 6_556 ?
O1 V1 O3 V1 -109.4(5) . . . 6_556 ?
Cs1 V1 O3 V1 146.0(5) 7_565 . . 6_556 ?
Cs1 V1 O3 V1 -95.4(5) . . . 6_556 ?
Cs1 V1 O3 V1 31.4(5) 1_455 . . 6_556 ?
O4 V1 O3 Cs1 -14.07(11) . . . 7_565 ?
O2 V1 O3 Cs1 -134.98(9) . . . 7_565 ?
O1 V1 O3 Cs1 104.57(9) . . . 7_565 ?
Cs1 V1 O3 Cs1 118.54(9) . . . 7_565 ?
Cs1 V1 O3 Cs1 -114.60(7) 1_455 . . 7_565 ?
O4 V1 O3 Cs1 -132.61(8) . . . . ?
O2 V1 O3 Cs1 106.48(9) . . . . ?
O1 V1 O3 Cs1 -13.97(10) . . . . ?
Cs1 V1 O3 Cs1 -118.54(9) 7_565 . . . ?
Cs1 V1 O3 Cs1 126.86(7) 1_455 . . . ?
O2 V1 O4 Mn1 -11.3(3) . . . 1_455 ?
O1 V1 O4 Mn1 110.2(2) . . . 1_455 ?
O3 V1 O4 Mn1 -131.9(2) . . . 1_455 ?
Cs1 V1 O4 Mn1 -145.9(3) 7_565 . . 1_455 ?
Cs1 V1 O4 Mn1 158.68(16) . . . 1_455 ?
Cs1 V1 O4 Mn1 -54.1(2) 1_455 . . 1_455 ?
O2 V1 O4 Cs1 134.61(8) . . . 7_565 ?
O1 V1 O4 Cs1 -103.90(8) . . . 7_565 ?
O3 V1 O4 Cs1 13.96(11) . . . 7_565 ?
Cs1 V1 O4 Cs1 -55.44(10) . . . 7_565 ?
Cs1 V1 O4 Cs1 91.74(5) 1_455 . . 7_565 ?
O5 V2 O5 Mn1 50.75(16) 3 . . . ?
O1 V2 O5 Mn1 -68.7(2) 3 . . . ?
O1 V2 O5 Mn1 169.10(17) . . . . ?
Cs1 V2 O5 Mn1 133.08(19) . . . . ?
Cs1 V2 O5 Mn1 -30.76(18) 3 . . . ?
